data_7131659
loop_
_publ_author_name
'Zhao, Xuan-Hui'
'Li, Na-Na'
'Peng, Jing'
'Xu, Jun'
'Luo, Peng'
'Dong, Xi-Yan'
'Hu, Xiaozong'

_publ_section_title
;
 Circularly polarized luminescence enlargement from crystals to oriented
 films of enantiopure 2D hybrid perovskites.
;
_journal_issue 45
_journal_name_full 'Chemical communications (Cambridge, England)'
_journal_page_first 6881
_journal_page_last 6884
_journal_paper_doi 10.1039/d3cc01739g
_journal_volume 59
_journal_year 2023
_chemical_absolute_configuration syn
_chemical_formula_moiety 'Br4 Pb, 2(C8 H11 F N)'
_chemical_formula_sum 'C16 H22 Br4 F2 N2 Pb'
_chemical_formula_weight 807.18
_space_group_crystal_system orthorhombic
_space_group_IT_number 19
_space_group_name_Hall 'P 2ac 2ab'
_space_group_name_H-M_alt 'P 21 21 21'
_atom_sites_solution_hydrogens geom
_atom_sites_solution_primary dual
_audit_creation_date 2023-03-30
_audit_creation_method
;
Olex2 1.2
(compiled 2018.05.29 svn.r3508 for OlexSys, GUI svn.r5506)
;
_audit_update_record
;
2023-03-30 deposited with the CCDC.	2023-05-11 downloaded from the CCDC.
;
_cell_angle_alpha 90
_cell_angle_beta 90
_cell_angle_gamma 90
_cell_formula_units_Z 4
_cell_length_a 7.84310(10)
_cell_length_b 8.79770(10)
_cell_length_c 33.4343(4)
_cell_measurement_reflns_used 3763
_cell_measurement_temperature 200.00(10)
_cell_measurement_theta_max 72.4690
_cell_measurement_theta_min 2.7140
_cell_volume 2307.01(5)
_computing_cell_refinement 'CrysAlisPro 1.171.39.27b (Rigaku OD, 2015)'
_computing_data_collection 'CrysAlisPro 1.171.39.27b (Rigaku OD, 2015)'
_computing_data_reduction 'CrysAlisPro 1.171.39.27b (Rigaku OD, 2015)'
_computing_molecular_graphics 'Olex2 (Dolomanov et al., 2009)'
_computing_publication_material 'Olex2 (Dolomanov et al., 2009)'
_computing_structure_refinement 'ShelXL (Sheldrick, 2015)'
_computing_structure_solution 'ShelXT (Sheldrick, 2015)'
_diffrn_ambient_environment N~2~
_diffrn_ambient_temperature 200
_diffrn_detector 'CCD plate'
_diffrn_measured_fraction_theta_full 0.973
_diffrn_measured_fraction_theta_max 1.000
_diffrn_measurement_details
;
List of Runs (angles in degrees, time in seconds):

  # Type    Start    End  Width  t~exp~   \w     \q     \k     \f   Frames
#--------------------------------------------------------------------------
  1  \w     18.00  89.00   0.50    0.50    --    0.00  57.00-150.00  142
  2  \w    -28.00  -2.00   0.50    0.50    --    0.00  57.00-150.00   52
  3  \w     50.00  75.00   0.50    0.50    --    0.00  72.00 -63.40   50
  4  \w      5.00  31.00   0.50    0.50    --    0.00  72.00 -63.40   52
  5  \w     19.00 115.00   0.50    1.60    --   97.60 -45.00 150.00  192
  6  \w     13.00  39.00   0.50    1.60    --   97.60 -77.00  90.00   52
  7  \w     14.00  70.00   0.50    1.60    --   97.60 -15.00-180.00  112
  8  \w     85.00 115.00   0.50    1.60    --   97.60 -82.00-150.00   60
  9  \w     48.00 124.00   0.50    1.60    --   97.60 -82.00 -90.00  152
 10  \w     80.00 148.00   0.50    1.60    --   97.60 -15.00-180.00  136
;
_diffrn_measurement_device 'four-circle diffractometer'
_diffrn_measurement_device_type 'XtaLAB AFC12 (RINC): Kappa single'
_diffrn_measurement_method '\w scans'
_diffrn_orient_matrix_type 'CrysAlisPro convention (1999,Acta A55,543-557)'
_diffrn_orient_matrix_UB_11 0.1920675000
_diffrn_orient_matrix_UB_12 0.0108800000
_diffrn_orient_matrix_UB_13 -0.0092532000
_diffrn_orient_matrix_UB_21 -0.0364790000
_diffrn_orient_matrix_UB_22 -0.0338193000
_diffrn_orient_matrix_UB_23 -0.0443876000
_diffrn_orient_matrix_UB_31 -0.0194110000
_diffrn_orient_matrix_UB_32 0.1714448000
_diffrn_orient_matrix_UB_33 -0.0081813000
_diffrn_radiation_monochromator graphite
_diffrn_radiation_probe x-ray
_diffrn_radiation_type CuK\a
_diffrn_radiation_wavelength 1.54184
_diffrn_reflns_av_R_equivalents 0.0345
_diffrn_reflns_av_unetI/netI 0.0500
_diffrn_reflns_Laue_measured_fraction_full 0.973
_diffrn_reflns_Laue_measured_fraction_max 1.000
_diffrn_reflns_limit_h_max 9
_diffrn_reflns_limit_h_min -9
_diffrn_reflns_limit_k_max 10
_diffrn_reflns_limit_k_min -5
_diffrn_reflns_limit_l_max 39
_diffrn_reflns_limit_l_min -39
_diffrn_reflns_number 7114
_diffrn_reflns_point_group_measured_fraction_full 0.913
_diffrn_reflns_point_group_measured_fraction_max 0.938
_diffrn_reflns_theta_full 67.684
_diffrn_reflns_theta_max 66.498
_diffrn_reflns_theta_min 5.199
_diffrn_source 'fine-focus sealed X-ray tube'
_diffrn_source_type 'Enhance (Cu) X-ray Source'
_exptl_absorpt_coefficient_mu 22.504
_exptl_absorpt_correction_T_max 1.00000
_exptl_absorpt_correction_T_min 0.37421
_exptl_absorpt_correction_type multi-scan
_exptl_absorpt_process_details
;
CrysAlisPro 1.171.39.27b (Rigaku Oxford Diffraction, 2015)
Empirical absorption correction using spherical harmonics,
 implemented in SCALE3 ABSPACK scaling algorithm.
;
_exptl_crystal_colour colourless
_exptl_crystal_colour_primary colourless
_exptl_crystal_density_diffrn 2.324
_exptl_crystal_description plank
_exptl_crystal_F_000 1488
_exptl_crystal_size_max 0.15
_exptl_crystal_size_mid 0.11
_exptl_crystal_size_min 0.1
_refine_diff_density_max 1.495
_refine_diff_density_min -0.828
_refine_diff_density_rms 0.155
_refine_ls_abs_structure_details
;
 Flack x determined using 1283 quotients [(I+)-(I-)]/[(I+)+(I-)]
 (Parsons and Flack (2004), Acta Cryst. A60, s61).
;
_refine_ls_abs_structure_Flack -0.028(8)
_refine_ls_extinction_method none
_refine_ls_goodness_of_fit_ref 1.027
_refine_ls_hydrogen_treatment constr
_refine_ls_matrix_type full
_refine_ls_number_parameters 230
_refine_ls_number_reflns 3815
_refine_ls_number_restraints 0
_refine_ls_restrained_S_all 1.027
_refine_ls_R_factor_all 0.0344
_refine_ls_R_factor_gt 0.0310
_refine_ls_shift/su_max 0.001
_refine_ls_shift/su_mean 0.000
_refine_ls_structure_factor_coef Fsqd
_refine_ls_weighting_details
;
 w=1/[\s^2^(Fo^2^)+(0.0302P)^2^]
 where P=(Fo^2^+2Fc^2^)/3
;
_refine_ls_weighting_scheme calc
_refine_ls_wR_factor_gt 0.0727
_refine_ls_wR_factor_ref 0.0742
_reflns_Friedel_coverage 0.613
_reflns_Friedel_fraction_full 0.830
_reflns_Friedel_fraction_max 0.853
_reflns_number_gt 3528
_reflns_number_total 3815
_reflns_threshold_expression 'I > 2\s(I)'
_cod_data_source_file d3cc01739g2.cif
_cod_data_source_block hy-r
_cod_depositor_comments 'Adding full bibliography for 7131659--7131661.cif.'
_cod_database_code 7131659
_shelxl_version_number 2013-2
_chemical_oxdiff_usercomment ' '
_shelx_space_group_comment
;
The symmetry employed for this shelxl refinement is uniquely defined
by the following loop, which should always be used as a source of
symmetry information in preference to the above space-group names.
They are only intended as comments.
;
_shelx_estimated_absorpt_t_max 0.212
_shelx_estimated_absorpt_t_min 0.133
_reflns_odcompleteness_completeness 99.96
_reflns_odcompleteness_iscentric 1
_reflns_odcompleteness_theta 66.97
_olex2_refinement_description
;
1. Fixed Uiso
 At 1.2 times of:
  All C(H) groups, All N(H,H,H) groups
 At 1.5 times of:
  All C(H,H,H) groups
2.a Ternary CH refined with riding coordinates:
 C2(H2), C10(H10)
2.b Aromatic/amide H refined with riding coordinates:
 C4(H4), C5(H5), C7(H7), C8(H8), C12(H12), C13(H13), C15(H15), C16(H16)
2.c Idealised Me refined as rotating group:
 N1(H1a,H1b,H1c), C1(H1d,H1e,H1f), N2(H2a,H2b,H2c), C9(H9a,H9b,H9c)
;
_olex2_submission_special_instructions 'No special instructions were received'
_oxdiff_exptl_absorpt_empirical_details
;
Empirical correction (ABSPACK) includes:
- Absorption correction using spherical harmonics
- Frame scaling
;
_oxdiff_exptl_absorpt_empirical_full_max 1.617
_oxdiff_exptl_absorpt_empirical_full_min 0.533

loop_
_space_group_symop_operation_xyz
'x, y, z'
'-x+1/2, -y, z+1/2'
'-x, y+1/2, -z+1/2'
'x+1/2, -y+1/2, -z'

loop_
_atom_site_label
_atom_site_type_symbol
_atom_site_fract_x
_atom_site_fract_y
_atom_site_fract_z
_atom_site_U_iso_or_equiv
_atom_site_adp_type
_atom_site_occupancy
_atom_site_site_symmetry_order
_atom_site_calc_flag
_atom_site_refinement_flags_posn
_atom_site_refinement_flags_adp
_atom_site_refinement_flags_occupancy
_atom_site_disorder_assembly
_atom_site_disorder_group
Pb1 Pb 0.75400(4) 1.05281(3) 0.75127(2) 0.02388(12) Uani 1 1 d . . . . .
Br1 Br 0.72009(14) 1.07346(11) 0.84096(3) 0.0310(2) Uani 1 1 d . . . . .
Br2 Br 1.07576(13) 1.22183(12) 0.76183(3) 0.0336(3) Uani 1 1 d . . . . .
Br3 Br 0.78926(14) 1.10927(11) 0.66464(3) 0.0315(2) Uani 1 1 d . . . . .
Br4 Br 0.56312(13) 1.34163(11) 0.75290(3) 0.0334(2) Uani 1 1 d . . . . .
F1 F 0.7654(12) 1.1317(10) 0.5082(2) 0.077(2) Uani 1 1 d . . . . .
N1 N 0.7116(12) 1.4951(9) 0.6688(3) 0.037(2) Uani 1 1 d . . . . .
H1A H 0.5987 1.4819 0.6636 0.045 Uiso 1 1 calc GR . . . .
H1B H 0.7242 1.5609 0.6896 0.045 Uiso 1 1 calc GR . . . .
H1C H 0.7593 1.4041 0.6753 0.045 Uiso 1 1 calc GR . . . .
C1 C 0.7193(19) 1.7143(11) 0.6218(4) 0.052(3) Uani 1 1 d . . . . .
H1D H 0.7731 1.7553 0.5976 0.077 Uiso 1 1 calc GR . . . .
H1E H 0.7372 1.7849 0.6441 0.077 Uiso 1 1 calc GR . . . .
H1F H 0.5968 1.7016 0.6172 0.077 Uiso 1 1 calc GR . . . .
C2 C 0.7994(15) 1.5591(12) 0.6321(3) 0.038(2) Uani 1 1 d . . . . .
H2 H 0.9223 1.5757 0.6387 0.046 Uiso 1 1 calc R . . . .
C3 C 0.7893(15) 1.4475(12) 0.5980(3) 0.034(2) Uani 1 1 d . . . . .
C4 C 0.6330(15) 1.4054(14) 0.5814(4) 0.039(3) Uani 1 1 d . . . . .
H4 H 0.5312 1.4512 0.5910 0.047 Uiso 1 1 calc R . . . .
C5 C 0.6237(17) 1.2978(14) 0.5513(3) 0.043(3) Uani 1 1 d . . . . .
H5 H 0.5174 1.2667 0.5405 0.051 Uiso 1 1 calc R . . . .
C6 C 0.775(2) 1.2380(14) 0.5378(3) 0.050(3) Uani 1 1 d . . . . .
C7 C 0.9305(18) 1.2765(17) 0.5527(4) 0.053(3) Uani 1 1 d . . . . .
H7 H 1.0318 1.2319 0.5425 0.063 Uiso 1 1 calc R . . . .
C8 C 0.9365(16) 1.3837(14) 0.5835(4) 0.043(3) Uani 1 1 d . . . . .
H8 H 1.0434 1.4127 0.5945 0.052 Uiso 1 1 calc R . . . .
F2 F 0.2287(12) 0.8295(9) 0.4852(2) 0.072(2) Uani 1 1 d . . . . .
N2 N 0.1783(11) 0.9389(9) 0.6727(2) 0.0316(19) Uani 1 1 d . . . . .
H2A H 0.2020 0.9644 0.6985 0.038 Uiso 1 1 calc GR . . . .
H2B H 0.1809 0.8360 0.6700 0.038 Uiso 1 1 calc GR . . . .
H2C H 0.0729 0.9739 0.6660 0.038 Uiso 1 1 calc GR . . . .
C9 C 0.3063(17) 1.1798(11) 0.6514(3) 0.043(3) Uani 1 1 d . . . . .
H9A H 0.3863 1.2269 0.6326 0.065 Uiso 1 1 calc GR . . . .
H9B H 0.3404 1.2042 0.6789 0.065 Uiso 1 1 calc GR . . . .
H9C H 0.1912 1.2187 0.6465 0.065 Uiso 1 1 calc GR . . . .
C10 C 0.3080(13) 1.0083(11) 0.6457(3) 0.030(2) Uani 1 1 d . . . . .
H10 H 0.4225 0.9703 0.6542 0.036 Uiso 1 1 calc R . . . .
C11 C 0.2802(15) 0.9589(11) 0.6027(3) 0.034(2) Uani 1 1 d . . . . .
C12 C 0.4194(15) 0.9571(15) 0.5775(4) 0.044(3) Uani 1 1 d . . . . .
H12 H 0.5282 0.9849 0.5876 0.053 Uiso 1 1 calc R . . . .
C13 C 0.4034(18) 0.9155(15) 0.5376(4) 0.049(3) Uani 1 1 d . . . . .
H13 H 0.4998 0.9150 0.5203 0.059 Uiso 1 1 calc R . . . .
C14 C 0.2453(19) 0.8750(14) 0.5236(3) 0.050(3) Uani 1 1 d . . . . .
C15 C 0.1025(19) 0.8807(17) 0.5479(4) 0.058(4) Uani 1 1 d . . . . .
H15 H -0.0069 0.8557 0.5376 0.070 Uiso 1 1 calc R . . . .
C16 C 0.1219(17) 0.9235(17) 0.5873(4) 0.048(3) Uani 1 1 d . . . . .
H16 H 0.0246 0.9287 0.6041 0.057 Uiso 1 1 calc R . . . .

loop_
_atom_site_aniso_label
_atom_site_aniso_U_11
_atom_site_aniso_U_22
_atom_site_aniso_U_33
_atom_site_aniso_U_23
_atom_site_aniso_U_13
_atom_site_aniso_U_12
Pb1 0.0192(2) 0.02042(17) 0.03201(19) -0.00110(14) 0.00003(18) -0.00100(13)
Br1 0.0298(5) 0.0272(4) 0.0359(5) 0.0036(4) -0.0023(5) -0.0028(5)
Br2 0.0234(5) 0.0321(5) 0.0453(6) 0.0018(4) -0.0007(5) -0.0073(4)
Br3 0.0304(6) 0.0292(5) 0.0348(5) -0.0014(4) -0.0011(5) 0.0046(4)
Br4 0.0279(5) 0.0333(5) 0.0390(5) -0.0038(5) -0.0049(6) 0.0102(4)
F1 0.082(6) 0.087(5) 0.064(5) -0.035(4) 0.003(5) -0.003(5)
N1 0.039(5) 0.039(4) 0.034(4) 0.002(4) -0.008(5) -0.002(4)
C1 0.065(9) 0.027(5) 0.062(7) 0.001(5) 0.012(7) -0.002(6)
C2 0.036(6) 0.038(6) 0.041(6) -0.001(5) 0.004(5) -0.007(5)
C3 0.035(6) 0.033(5) 0.034(5) 0.002(4) 0.002(5) -0.006(6)
C4 0.027(6) 0.045(7) 0.045(6) 0.006(6) 0.000(6) -0.004(5)
C5 0.045(7) 0.048(7) 0.036(6) -0.004(5) -0.003(6) -0.017(6)
C6 0.064(9) 0.049(6) 0.037(6) -0.006(5) 0.002(7) -0.011(7)
C7 0.037(7) 0.074(9) 0.046(7) -0.009(7) 0.003(7) 0.003(7)
C8 0.036(7) 0.052(7) 0.042(6) 0.003(6) -0.001(6) -0.004(6)
F2 0.101(7) 0.075(5) 0.041(4) -0.020(3) 0.001(5) 0.000(5)
N2 0.036(5) 0.025(4) 0.033(4) 0.009(4) -0.004(4) -0.006(4)
C9 0.056(8) 0.029(5) 0.045(6) -0.007(5) 0.002(6) -0.011(5)
C10 0.022(5) 0.026(5) 0.042(6) 0.005(4) -0.002(5) -0.002(4)
C11 0.036(6) 0.024(5) 0.042(6) 0.000(4) 0.004(5) -0.005(5)
C12 0.029(6) 0.052(7) 0.052(7) 0.006(6) 0.008(6) 0.000(6)
C13 0.053(8) 0.056(8) 0.039(6) 0.005(6) 0.016(6) 0.003(7)
C14 0.066(10) 0.049(6) 0.035(6) -0.007(5) 0.001(7) 0.003(7)
C15 0.050(9) 0.067(9) 0.057(8) -0.020(7) -0.011(7) -0.010(7)
C16 0.037(7) 0.058(8) 0.048(7) -0.009(7) -0.001(6) -0.001(7)

loop_
_atom_type_symbol
_atom_type_description
_atom_type_scat_dispersion_real
_atom_type_scat_dispersion_imag
_atom_type_scat_source
C C 0.0181 0.0091 'International Tables Vol C Tables 4.2.6.8 and 6.1.1.4'
H H 0.0000 0.0000 'International Tables Vol C Tables 4.2.6.8 and 6.1.1.4'
Br Br -0.6763 1.2805 'International Tables Vol C Tables 4.2.6.8 and 6.1.1.4'
F F 0.0727 0.0534 'International Tables Vol C Tables 4.2.6.8 and 6.1.1.4'
N N 0.0311 0.0180 'International Tables Vol C Tables 4.2.6.8 and 6.1.1.4'
Pb Pb -4.0753 8.5060 'International Tables Vol C Tables 4.2.6.8 and 6.1.1.4'

loop_
_geom_angle_atom_site_label_1
_geom_angle_atom_site_label_2
_geom_angle_atom_site_label_3
_geom_angle
_geom_angle_site_symmetry_1
_geom_angle_site_symmetry_3
_geom_angle_publ_flag
Br1 Pb1 Br2 103.03(3) . 3_746 ?
Br1 Pb1 Br4 90.58(3) . 3_646 ?
Br2 Pb1 Br1 85.77(3) . . ?
Br2 Pb1 Br2 96.713(14) . 3_746 ?
Br2 Pb1 Br3 87.27(3) . . ?
Br2 Pb1 Br4 172.43(3) . 3_646 ?
Br3 Pb1 Br1 166.85(3) . . ?
Br3 Pb1 Br2 88.85(3) . 3_746 ?
Br3 Pb1 Br4 97.56(3) . 3_646 ?
Br4 Pb1 Br1 83.40(3) . . ?
Br4 Pb1 Br2 89.87(3) . . ?
Br4 Pb1 Br2 77.64(3) 3_646 3_746 ?
Br4 Pb1 Br2 171.08(3) . 3_746 ?
Br4 Pb1 Br3 85.45(3) . . ?
Br4 Pb1 Br4 96.293(11) . 3_646 ?
Pb1 Br2 Pb1 142.27(4) . 3_756 ?
Pb1 Br4 Pb1 156.98(4) . 3_656 ?
H1A N1 H1B 109.5 . . ?
H1A N1 H1C 109.5 . . ?
H1B N1 H1C 109.5 . . ?
C2 N1 H1A 109.5 . . ?
C2 N1 H1B 109.5 . . ?
C2 N1 H1C 109.5 . . ?
H1D C1 H1E 109.5 . . ?
H1D C1 H1F 109.5 . . ?
H1E C1 H1F 109.5 . . ?
C2 C1 H1D 109.5 . . ?
C2 C1 H1E 109.5 . . ?
C2 C1 H1F 109.5 . . ?
N1 C2 C1 108.9(9) . . ?
N1 C2 H2 108.2 . . ?
C1 C2 H2 108.2 . . ?
C3 C2 N1 110.3(9) . . ?
C3 C2 C1 112.8(10) . . ?
C3 C2 H2 108.2 . . ?
C4 C3 C2 121.3(10) . . ?
C8 C3 C2 119.3(10) . . ?
C8 C3 C4 119.4(10) . . ?
C3 C4 H4 119.5 . . ?
C5 C4 C3 121.1(11) . . ?
C5 C4 H4 119.5 . . ?
C4 C5 H5 121.4 . . ?
C6 C5 C4 117.2(11) . . ?
C6 C5 H5 121.4 . . ?
F1 C6 C5 117.1(12) . . ?
C7 C6 F1 119.0(13) . . ?
C7 C6 C5 123.9(11) . . ?
C6 C7 H7 121.0 . . ?
C6 C7 C8 117.9(13) . . ?
C8 C7 H7 121.0 . . ?
C3 C8 C7 120.5(12) . . ?
C3 C8 H8 119.7 . . ?
C7 C8 H8 119.7 . . ?
H2A N2 H2B 109.5 . . ?
H2A N2 H2C 109.5 . . ?
H2B N2 H2C 109.5 . . ?
C10 N2 H2A 109.5 . . ?
C10 N2 H2B 109.5 . . ?
C10 N2 H2C 109.5 . . ?
H9A C9 H9B 109.5 . . ?
H9A C9 H9C 109.5 . . ?
H9B C9 H9C 109.5 . . ?
C10 C9 H9A 109.5 . . ?
C10 C9 H9B 109.5 . . ?
C10 C9 H9C 109.5 . . ?
N2 C10 C9 108.9(9) . . ?
N2 C10 H10 107.7 . . ?
N2 C10 C11 111.0(8) . . ?
C9 C10 H10 107.7 . . ?
C11 C10 C9 113.7(9) . . ?
C11 C10 H10 107.7 . . ?
C12 C11 C10 117.9(10) . . ?
C16 C11 C10 123.2(10) . . ?
C16 C11 C12 118.8(11) . . ?
C11 C12 H12 119.4 . . ?
C11 C12 C13 121.2(12) . . ?
C13 C12 H12 119.4 . . ?
C12 C13 H13 120.8 . . ?
C14 C13 C12 118.5(11) . . ?
C14 C13 H13 120.8 . . ?
F2 C14 C13 119.2(12) . . ?
F2 C14 C15 119.4(13) . . ?
C13 C14 C15 121.4(11) . . ?
C14 C15 H15 120.6 . . ?
C16 C15 C14 118.8(13) . . ?
C16 C15 H15 120.6 . . ?
C11 C16 H16 119.4 . . ?
C15 C16 C11 121.2(13) . . ?
C15 C16 H16 119.4 . . ?

loop_
_geom_bond_atom_site_label_1
_geom_bond_atom_site_label_2
_geom_bond_distance
_geom_bond_site_symmetry_2
_geom_bond_publ_flag
Pb1 Br1 3.0158(11) . ?
Pb1 Br2 2.9502(11) . ?
Pb1 Br2 3.2333(10) 3_746 ?
Pb1 Br3 2.9517(11) . ?
Pb1 Br4 2.9497(10) . ?
Pb1 Br4 3.1077(10) 3_646 ?
Br2 Pb1 3.2332(10) 3_756 ?
Br4 Pb1 3.1077(10) 3_656 ?
F1 C6 1.364(13) . ?
N1 H1A 0.9100 . ?
N1 H1B 0.9100 . ?
N1 H1C 0.9100 . ?
N1 C2 1.517(14) . ?
C1 H1D 0.9800 . ?
C1 H1E 0.9800 . ?
C1 H1F 0.9800 . ?
C1 C2 1.541(15) . ?
C2 H2 1.0000 . ?
C2 C3 1.507(14) . ?
C3 C4 1.395(15) . ?
C3 C8 1.372(16) . ?
C4 H4 0.9500 . ?
C4 C5 1.383(17) . ?
C5 H5 0.9500 . ?
C5 C6 1.373(18) . ?
C6 C7 1.362(18) . ?
C7 H7 0.9500 . ?
C7 C8 1.396(18) . ?
C8 H8 0.9500 . ?
F2 C14 1.351(12) . ?
N2 H2A 0.9100 . ?
N2 H2B 0.9100 . ?
N2 H2C 0.9100 . ?
N2 C10 1.490(13) . ?
C9 H9A 0.9800 . ?
C9 H9B 0.9800 . ?
C9 H9C 0.9800 . ?
C9 C10 1.521(13) . ?
C10 H10 1.0000 . ?
C10 C11 1.519(14) . ?
C11 C12 1.379(15) . ?
C11 C16 1.380(16) . ?
C12 H12 0.9500 . ?
C12 C13 1.389(17) . ?
C13 H13 0.9500 . ?
C13 C14 1.372(18) . ?
C14 C15 1.385(19) . ?
C15 H15 0.9500 . ?
C15 C16 1.377(17) . ?
C16 H16 0.9500 . ?

loop_
_geom_torsion_atom_site_label_1
_geom_torsion_atom_site_label_2
_geom_torsion_atom_site_label_3
_geom_torsion_atom_site_label_4
_geom_torsion
_geom_torsion_site_symmetry_1
_geom_torsion_site_symmetry_2
_geom_torsion_site_symmetry_3
_geom_torsion_site_symmetry_4
_geom_torsion_publ_flag
F1 C6 C7 C8 -178.9(12) . . . . ?
N1 C2 C3 C4 63.6(14) . . . . ?
N1 C2 C3 C8 -115.1(12) . . . . ?
C1 C2 C3 C4 -58.5(15) . . . . ?
C1 C2 C3 C8 122.9(12) . . . . ?
C2 C3 C4 C5 -177.1(11) . . . . ?
C2 C3 C8 C7 178.1(11) . . . . ?
C3 C4 C5 C6 -1.7(18) . . . . ?
C4 C3 C8 C7 -0.6(18) . . . . ?
C4 C5 C6 F1 179.8(11) . . . . ?
C4 C5 C6 C7 1.1(19) . . . . ?
C5 C6 C7 C8 0(2) . . . . ?
C6 C7 C8 C3 0(2) . . . . ?
C8 C3 C4 C5 1.5(17) . . . . ?
F2 C14 C15 C16 178.3(13) . . . . ?
N2 C10 C11 C12 -153.4(10) . . . . ?
N2 C10 C11 C16 29.9(14) . . . . ?
C9 C10 C11 C12 83.4(13) . . . . ?
C9 C10 C11 C16 -93.3(14) . . . . ?
C10 C11 C12 C13 -179.0(11) . . . . ?
C10 C11 C16 C15 179.3(12) . . . . ?
C11 C12 C13 C14 -0.3(19) . . . . ?
C12 C11 C16 C15 3(2) . . . . ?
C12 C13 C14 F2 -177.9(11) . . . . ?
C12 C13 C14 C15 3(2) . . . . ?
C13 C14 C15 C16 -2(2) . . . . ?
C14 C15 C16 C11 -1(2) . . . . ?
C16 C11 C12 C13 -2.2(18) . . . . ?
